data_7200074
loop_
_publ_author_name
'Kendrick, John'
'Gourlay, Matthew D.'
'Neumann, Marcus A.'
'Leusen, Frank J. J.'

_publ_section_title
;
 Predicting spontaneous racemate resolution using recent developments in
 crystal structure prediction
;
_journal_issue 11
_journal_name_full CrystEngComm
_journal_page_first 2391
_journal_page_last 2399
_journal_paper_doi 10.1039/b909038j
_journal_volume 11
_journal_year 2009
_space_group_IT_number 33
_symmetry_cell_setting orthorhombic
_symmetry_Int_Tables_number 33
_symmetry_space_group_name_Hall 'P 2c -2n'
_symmetry_space_group_name_H-M 'P n a 21'
_cell_angle_alpha 90.000000
_cell_angle_beta 90.000000
_cell_angle_gamma 90.000000
_cell_length_a 6.977028
_cell_length_b 8.802306
_cell_length_c 8.511363
_cell_volume 522.716
_cod_data_source_file 4HMO_racemic.cif
_cod_data_source_block 4HMO_R_7
_cod_original_sg_symbol_H-M 'P n a 2_1'
_cod_struct_determination_method theoretical
_cod_database_code 7200074

loop_
_symmetry_equiv_pos_site_id
_symmetry_equiv_pos_as_xyz
1 x,y,z
2 -x,-y,z+1/2
3 x+1/2,-y+1/2,z
4 -x+1/2,y+1/2,z+1/2

loop_
_atom_site_label
_atom_site_type_symbol
_atom_site_fract_x
_atom_site_fract_y
_atom_site_fract_z
C46 C 0.249719 1.963837 1.074745
C47 C 0.153178 2.011962 0.919036
O48 O 0.173107 2.177114 0.910955
C49 C 0.251131 2.227717 1.047877
N50 N 0.296927 2.111163 1.141846
O51 O 0.272624 2.365560 1.074047
C52 C 0.424837 1.861052 1.053838
O53 O 0.561330 1.919263 0.944766
H54 H 0.148019 1.903605 1.151410
H55 H 0.634691 2.005311 0.993258
H56 H -0.000425 1.987077 0.918366
H57 H 0.357885 2.122698 1.251720
H58 H 0.490990 1.841350 1.169533
H59 H 0.222142 1.963637 0.815114
H60 H 0.374193 1.751271 1.008591
